data_2231125
loop_
_publ_author_name
'Gao, Qinghe'
'Zhu, Yanping'

_publ_section_title
;
 1,4-Dibromonaphthalene-2,3-diol
;
_journal_coeditor_code HB5940
_journal_issue 8
_journal_name_full 'Acta Crystallographica Section E'
_journal_page_first o2009
_journal_paper_doi 10.1107/S1600536811026997
_journal_volume 67
_journal_year 2011
_chemical_formula_iupac 'C10 H6 Br2 O2'
_chemical_formula_moiety 'C10 H6 Br2 O2'
_chemical_formula_sum 'C10 H6 Br2 O2'
_chemical_formula_weight 317.96
_chemical_name_systematic
;
1,4-Dibromonaphthalene-2,3-diol
;
_space_group_IT_number 19
_symmetry_cell_setting orthorhombic
_symmetry_space_group_name_Hall 'P 2ac 2ab'
_symmetry_space_group_name_H-M 'P 21 21 21'
_atom_sites_solution_hydrogens geom
_atom_sites_solution_primary direct
_atom_sites_solution_secondary difmap
_audit_creation_method SHELXL-97
_cell_angle_alpha 90.00
_cell_angle_beta 90.00
_cell_angle_gamma 90.00
_cell_formula_units_Z 4
_cell_length_a 5.0928(9)
_cell_length_b 11.932(2)
_cell_length_c 15.779(3)
_cell_measurement_reflns_used 3125
_cell_measurement_temperature 298(2)
_cell_measurement_theta_max 27.34
_cell_measurement_theta_min 2.58
_cell_volume 958.8(3)
_computing_cell_refinement 'SAINT-Plus (Bruker, 2001)'
_computing_data_collection 'SMART (Bruker, 2001)'
_computing_data_reduction 'SAINT-Plus (Bruker, 2001)'
_computing_molecular_graphics 'PLATON (Spek, 2009)'
_computing_publication_material 'PLATON (Spek, 2009)'
_computing_structure_refinement 'SHELXL97 (Sheldrick, 2008)'
_computing_structure_solution 'SHELXS97 (Sheldrick, 2008)'
_diffrn_ambient_temperature 298(2)
_diffrn_measured_fraction_theta_full 0.999
_diffrn_measured_fraction_theta_max 0.999
_diffrn_measurement_device_type 'Bruker SMART APEX CCD'
_diffrn_measurement_method 'phi and omega scans'
_diffrn_radiation_monochromator graphite
_diffrn_radiation_source 'fine-focus sealed tube'
_diffrn_radiation_type MoK\a
_diffrn_radiation_wavelength 0.71073
_diffrn_reflns_av_R_equivalents 0.0392
_diffrn_reflns_av_sigmaI/netI 0.0478
_diffrn_reflns_limit_h_max 5
_diffrn_reflns_limit_h_min -6
_diffrn_reflns_limit_k_max 15
_diffrn_reflns_limit_k_min -15
_diffrn_reflns_limit_l_max 21
_diffrn_reflns_limit_l_min -18
_diffrn_reflns_number 6339
_diffrn_reflns_theta_full 28.28
_diffrn_reflns_theta_max 28.28
_diffrn_reflns_theta_min 2.14
_exptl_absorpt_coefficient_mu 8.420
_exptl_absorpt_correction_T_max 0.486
_exptl_absorpt_correction_T_min 0.356
_exptl_absorpt_correction_type multi-scan
_exptl_absorpt_process_details '(SADABS; Bruker, 2001)'
_exptl_crystal_colour colorless
_exptl_crystal_density_diffrn 2.203
_exptl_crystal_density_method 'not measured'
_exptl_crystal_description block
_exptl_crystal_F_000 608
_exptl_crystal_size_max 0.16
_exptl_crystal_size_mid 0.12
_exptl_crystal_size_min 0.10
_refine_diff_density_max 0.371
_refine_diff_density_min -0.395
_refine_ls_abs_structure_details 'Flack (1983), 899 Friedel pairs'
_refine_ls_abs_structure_Flack 0.034(15)
_refine_ls_extinction_method none
_refine_ls_goodness_of_fit_ref 1.001
_refine_ls_hydrogen_treatment mixed
_refine_ls_matrix_type full
_refine_ls_number_parameters 133
_refine_ls_number_reflns 2363
_refine_ls_number_restraints 2
_refine_ls_restrained_S_all 1.001
_refine_ls_R_factor_all 0.0323
_refine_ls_R_factor_gt 0.0287
_refine_ls_shift/su_max 0.001
_refine_ls_shift/su_mean 0.000
_refine_ls_structure_factor_coef Fsqd
_refine_ls_weighting_details 'calc w=1/[\s^2^(Fo^2^)+(0.0277P)^2^] where P=(Fo^2^+2Fc^2^)/3'
_refine_ls_weighting_scheme calc
_refine_ls_wR_factor_gt 0.0667
_refine_ls_wR_factor_ref 0.0678
_reflns_number_gt 2156
_reflns_number_total 2363
_reflns_threshold_expression I>2\s(I)
_cod_data_source_file hb5940.cif
_cod_data_source_block I
_cod_original_cell_volume 958.9(3)
_cod_database_code 2231125
_cod_database_fobs_code 2231125

loop_
_symmetry_equiv_pos_as_xyz
'x, y, z'
'-x+1/2, -y, z+1/2'
'-x, y+1/2, -z+1/2'
'x+1/2, -y+1/2, -z'

loop_
_atom_site_type_symbol
_atom_site_label
_atom_site_fract_x
_atom_site_fract_y
_atom_site_fract_z
_atom_site_U_iso_or_equiv
_atom_site_adp_type
_atom_site_calc_flag
_atom_site_refinement_flags
_atom_site_occupancy
_atom_site_symmetry_multiplicity
Br Br1 -0.18029(8) 0.17357(3) 0.16514(2) 0.04109(12) Uani d . 1 1
Br Br2 0.61683(7) 0.45789(3) 0.40915(2) 0.04028(12) Uani d . 1 1
C C1 0.4056(7) 0.3970(3) 0.24593(19) 0.0273(7) Uani d . 1 1
C C2 0.5849(7) 0.4724(3) 0.2089(2) 0.0331(7) Uani d . 1 1
H H2 0.7024 0.5113 0.2431 0.040 Uiso calc R 1 1
C C3 0.5879(8) 0.4891(3) 0.1222(2) 0.0409(9) Uani d . 1 1
H H3 0.7077 0.5386 0.0982 0.049 Uiso calc R 1 1
C C4 0.4101(8) 0.4313(3) 0.0709(2) 0.0423(9) Uani d . 1 1
H H4 0.4103 0.4444 0.0128 0.051 Uiso calc R 1 1
C C5 0.2376(8) 0.3569(3) 0.1037(2) 0.0360(8) Uani d . 1 1
H H5 0.1239 0.3183 0.0679 0.043 Uiso calc R 1 1
C C6 0.2291(7) 0.3372(3) 0.19325(18) 0.0285(7) Uani d . 1 1
C C7 0.0531(7) 0.2609(3) 0.23054(18) 0.0289(7) Uani d . 1 1
C C8 0.0467(7) 0.2438(3) 0.31682(19) 0.0291(7) Uani d . 1 1
C C9 0.2215(7) 0.3043(3) 0.37007(19) 0.0285(7) Uani d . 1 1
C C10 0.3945(7) 0.3778(3) 0.33519(19) 0.0267(6) Uani d . 1 1
O O1 -0.1160(6) 0.1729(2) 0.35854(16) 0.0424(6) Uani d D 1 1
H H1A -0.251(5) 0.151(4) 0.336(3) 0.064 Uiso d D 1 1
O O2 0.2141(6) 0.2872(2) 0.45569(15) 0.0389(6) Uani d D 1 1
H H2A 0.072(5) 0.261(4) 0.468(3) 0.058 Uiso d D 1 1

loop_
_atom_site_aniso_label
_atom_site_aniso_U_11
_atom_site_aniso_U_22
_atom_site_aniso_U_33
_atom_site_aniso_U_12
_atom_site_aniso_U_13
_atom_site_aniso_U_23
Br1 0.0417(2) 0.0386(2) 0.04299(19) -0.00633(18) -0.00583(16) -0.00902(16)
Br2 0.0427(2) 0.0432(2) 0.03491(16) -0.00489(18) -0.00972(15) -0.00380(15)
C1 0.0291(18) 0.0237(15) 0.0290(14) 0.0050(14) 0.0019(14) -0.0014(12)
C2 0.0373(19) 0.0308(18) 0.0311(14) -0.0022(16) 0.0035(14) -0.0004(14)
C3 0.046(2) 0.041(2) 0.0359(16) -0.0081(18) 0.0107(16) 0.0062(16)
C4 0.051(2) 0.048(2) 0.0274(15) 0.002(2) 0.0016(15) 0.0048(15)
C5 0.042(2) 0.0394(19) 0.0269(15) 0.0025(16) -0.0019(14) -0.0007(14)
C6 0.0333(19) 0.0274(16) 0.0248(13) 0.0058(15) 0.0004(12) -0.0010(13)
C7 0.0299(18) 0.0271(17) 0.0296(15) -0.0002(14) -0.0038(13) -0.0058(13)
C8 0.0304(18) 0.0238(16) 0.0332(15) 0.0018(14) 0.0028(13) 0.0027(13)
C9 0.0329(19) 0.0290(17) 0.0235(13) 0.0054(14) -0.0009(13) 0.0020(12)
C10 0.0298(16) 0.0245(15) 0.0256(13) -0.0004(14) -0.0059(14) -0.0037(12)
O1 0.0440(16) 0.0422(15) 0.0408(13) -0.0125(14) 0.0013(12) 0.0070(11)
O2 0.0422(16) 0.0486(15) 0.0258(10) -0.0055(13) 0.0010(10) 0.0066(11)

loop_
_atom_type_symbol
_atom_type_description
_atom_type_scat_dispersion_real
_atom_type_scat_dispersion_imag
_atom_type_scat_source
C C 0.0033 0.0016 'International Tables Vol C Tables 4.2.6.8 and 6.1.1.4'
H H 0.0000 0.0000 'International Tables Vol C Tables 4.2.6.8 and 6.1.1.4'
O O 0.0106 0.0060 'International Tables Vol C Tables 4.2.6.8 and 6.1.1.4'
Br Br -0.2901 2.4595 'International Tables Vol C Tables 4.2.6.8 and 6.1.1.4'

loop_
_geom_angle_atom_site_label_1
_geom_angle_atom_site_label_2
_geom_angle_atom_site_label_3
_geom_angle
C2 C1 C6 119.3(3)
C2 C1 C10 122.5(3)
C6 C1 C10 118.2(3)
C3 C2 C1 120.6(3)
C3 C2 H2 119.7
C1 C2 H2 119.7
C2 C3 C4 119.7(3)
C2 C3 H3 120.1
C4 C3 H3 120.1
C5 C4 C3 121.6(3)
C5 C4 H4 119.2
C3 C4 H4 119.2
C4 C5 C6 120.3(3)
C4 C5 H5 119.9
C6 C5 H5 119.9
C7 C6 C1 119.0(3)
C7 C6 C5 122.5(3)
C1 C6 C5 118.5(3)
C8 C7 C6 121.6(3)
C8 C7 Br1 116.4(3)
C6 C7 Br1 122.0(2)
O1 C8 C7 126.0(3)
O1 C8 C9 114.4(3)
C7 C8 C9 119.6(3)
C10 C9 O2 121.0(3)
C10 C9 C8 119.6(3)
O2 C9 C8 119.4(3)
C9 C10 C1 121.9(3)
C9 C10 Br2 117.7(2)
C1 C10 Br2 120.4(2)
C8 O1 H1A 120(3)
C9 O2 H2A 108(3)

loop_
_geom_bond_atom_site_label_1
_geom_bond_atom_site_label_2
_geom_bond_distance
Br1 C7 1.888(3)
Br2 C10 1.886(3)
C1 C2 1.409(5)
C1 C6 1.417(5)
C1 C10 1.428(4)
C2 C3 1.383(4)
C2 H2 0.9300
C3 C4 1.397(5)
C3 H3 0.9300
C4 C5 1.352(5)
C4 H4 0.9300
C5 C6 1.434(4)
C5 H5 0.9300
C6 C7 1.407(5)
C7 C8 1.377(4)
C8 O1 1.355(4)
C8 C9 1.421(5)
C9 C10 1.359(5)
C9 O2 1.367(4)
O1 H1A 0.819(10)
O2 H2A 0.810(10)

loop_
_geom_hbond_atom_site_label_D
_geom_hbond_atom_site_label_H
_geom_hbond_atom_site_label_A
_geom_hbond_site_symmetry_A
_geom_hbond_distance_DH
_geom_hbond_distance_HA
_geom_hbond_distance_DA
_geom_hbond_angle_DHA
_geom_hbond_publ_flag
O1 H1A Cg1 3_545 0.819(10) 2.94(5) 3.441(3) 122(4) yes
O2 H2A O2 4_456 0.810(10) 2.261(17) 3.038(3) 161(4) yes
O2 H2A O1 . 0.810(10) 2.24(4) 2.653(4) 112(4) yes

loop_
_geom_torsion_atom_site_label_1
_geom_torsion_atom_site_label_2
_geom_torsion_atom_site_label_3
_geom_torsion_atom_site_label_4
_geom_torsion
C6 C1 C2 C3 0.7(5)
C10 C1 C2 C3 -179.5(3)
C1 C2 C3 C4 0.5(6)
C2 C3 C4 C5 -1.6(6)
C3 C4 C5 C6 1.4(6)
C2 C1 C6 C7 179.1(3)
C10 C1 C6 C7 -0.7(5)
C2 C1 C6 C5 -0.8(5)
C10 C1 C6 C5 179.4(3)
C4 C5 C6 C7 179.8(3)
C4 C5 C6 C1 -0.2(5)
C1 C6 C7 C8 0.6(5)
C5 C6 C7 C8 -179.5(3)
C1 C6 C7 Br1 -177.7(2)
C5 C6 C7 Br1 2.2(5)
C6 C7 C8 O1 179.6(3)
Br1 C7 C8 O1 -2.0(5)
C6 C7 C8 C9 0.0(5)
Br1 C7 C8 C9 178.4(2)
O1 C8 C9 C10 179.8(3)
C7 C8 C9 C10 -0.5(5)
O1 C8 C9 O2 0.3(5)
C7 C8 C9 O2 179.9(3)
O2 C9 C10 C1 180.0(3)
C8 C9 C10 C1 0.4(5)
O2 C9 C10 Br2 -1.7(4)
C8 C9 C10 Br2 178.8(2)
C2 C1 C10 C9 -179.6(3)
C6 C1 C10 C9 0.2(5)
C2 C1 C10 Br2 2.0(4)
C6 C1 C10 Br2 -178.1(2)

loop_
_cod_related_entry_id
_cod_related_entry_database
_cod_related_entry_code
1 ChemSpider 9144370
